data_1566046
loop_
_publ_author_name
'Iwumene, Ndidi U. N.'
'Moseley, Daniel. F.'
'Pullin, Robert D. C.'
'Willis, Michael C.'

_publ_section_title
;
 Diverse saturated heterocycles from a hydroacylation/conjugate addition
 cascade
;
_journal_issue 5
_journal_name_full 'Chemical Science'
_journal_page_first 1504
_journal_page_last 1511
_journal_paper_doi 10.1039/D1SC06900D
_journal_volume 13
_journal_year 2022
_chemical_absolute_configuration ad
_chemical_formula_moiety 'C16 H19.00 N1 O3 S1'
_chemical_formula_sum 'C16 H19 N O3 S'
_chemical_formula_weight 305.40
_space_group_IT_number 1
_space_group_name_Hall 'P 1'
_space_group_name_H-M_alt 'P 1'
_symmetry_cell_setting triclinic
_symmetry_space_group_name_H-M 'P 1'
_atom_sites_solution_hydrogens difmap
_atom_sites_solution_primary other
_audit_update_record
;
2021-06-24 deposited with the CCDC.	2022-01-10 downloaded from the CCDC.
;
_cell_angle_alpha 99.211(3)
_cell_angle_beta 90.731(4)
_cell_angle_gamma 99.142(4)
_cell_formula_units_Z 2
_cell_length_a 7.6588(4)
_cell_length_b 7.9714(3)
_cell_length_c 12.8907(5)
_cell_measurement_reflns_used 4134
_cell_measurement_temperature 170
_cell_measurement_theta_max 29.37
_cell_measurement_theta_min 2.62
_cell_volume 766.39(6)
_computing_cell_refinement
; 
 CrysAlisPro (Rigaku Oxford Diffraction, 2017) 
;
_computing_data_collection 'SuperNova, (Oxford Diffraction, 2010)'
_computing_data_reduction
; 
 CrysAlisPro (Rigaku Oxford Diffraction, 2017) 
;
_computing_molecular_graphics 'CAMERON (Watkin et al., 1996)'
_computing_publication_material 'CRYSTALS (Betteridge et al., 2003)'
_computing_structure_refinement 'CRYSTALS (Betteridge et al., 2003)'
_computing_structure_solution 'Superflip (Palatinus & Chapuis, 2007)'
_diffrn_ambient_temperature 170
_diffrn_measured_fraction_theta_full 0.977
_diffrn_measured_fraction_theta_max 0.930
_diffrn_measurement_device Area
_diffrn_measurement_device_type 'Oxford Diffraction SuperNova'
_diffrn_measurement_method \w
_diffrn_radiation_monochromator 'focussing mirrors'
_diffrn_radiation_type 'Mo K\a'
_diffrn_radiation_wavelength 0.71073
_diffrn_reflns_av_R_equivalents 0.036
_diffrn_reflns_av_unetI/netI 0.066
_diffrn_reflns_limit_h_max 10
_diffrn_reflns_limit_h_min -9
_diffrn_reflns_limit_k_max 10
_diffrn_reflns_limit_k_min -11
_diffrn_reflns_limit_l_max 18
_diffrn_reflns_limit_l_min -18
_diffrn_reflns_number 11856
_diffrn_reflns_theta_full 25.130
_diffrn_reflns_theta_max 30.646
_diffrn_reflns_theta_min 2.624
_diffrn_standards_number 0
_exptl_absorpt_coefficient_mu 0.221
_exptl_absorpt_correction_T_max 0.98
_exptl_absorpt_correction_T_min 0.84
_exptl_absorpt_correction_type multi-scan
_exptl_absorpt_process_details
; 
 CrysAlisPro (Rigaku Oxford Diffraction, 2017) 
;
_exptl_crystal_colour colourless
_exptl_crystal_density_diffrn 1.323
_exptl_crystal_density_meas ?
_exptl_crystal_density_method 'not measured'
_exptl_crystal_description lath
_exptl_crystal_F_000 323.998
_exptl_crystal_size_max 0.400
_exptl_crystal_size_mid 0.200
_exptl_crystal_size_min 0.100
_refine_diff_density_max 0.48
_refine_diff_density_min -0.48
_refine_ls_abs_structure_details
; 
 Parsons, Flack & Wagner (2013), 
 1354 Friedel Pairs 
;
_refine_ls_abs_structure_Flack 0.04(4)
_refine_ls_extinction_method None
_refine_ls_goodness_of_fit_ref 0.9580
_refine_ls_hydrogen_treatment noref
_refine_ls_matrix_type full
_refine_ls_number_parameters 379
_refine_ls_number_reflns 6507
_refine_ls_number_restraints 3
_refine_ls_R_factor_all 0.0718
_refine_ls_R_factor_gt 0.0487
_refine_ls_shift/su_max 0.0356472
_refine_ls_shift/su_mean 0.0023167
_refine_ls_structure_factor_coef Fsqd
_refine_ls_weighting_details
;
 Method= Modified Sheldrick 
 w=1/[\s^2^(F^2^) + ( 0.05P)^2^ + 0.09P] 
 ,where P=(max(Fo^2^,0) + 2Fc^2^)/3 
;
_refine_ls_weighting_scheme calc
_refine_ls_wR_factor_all 0.1129
_refine_ls_wR_factor_gt 0.0989
_refine_ls_wR_factor_ref 0.1129
_reflns_limit_h_max 10
_reflns_limit_h_min -9
_reflns_limit_k_max 10
_reflns_limit_k_min -11
_reflns_limit_l_max 18
_reflns_limit_l_min -18
_reflns_number_gt 4725
_reflns_number_total 6508
_reflns_threshold_expression I>2.0\s(I)
_oxford_diffrn_Wilson_B_factor 2.42
_oxford_diffrn_Wilson_scale 0.34
_oxford_refine_ls_r_factor_ref 0.0718
_oxford_refine_ls_scale 1.305(5)
_oxford_reflns_number_all 6507
_cod_data_source_file d1sc06900d2.cif
_cod_data_source_block DM_279
_cod_depositor_comments
;
The following automatic conversions were performed:

data item '_exptl_crystal_density_meas' value 'not measured' was
changed to '?' -- the value is perceived as not measured.

Automatic conversion script
Id: cif_fix_values 7556 2019-12-06 15:28:31Z antanas 

 Adding full bibliography for 1566046--1566049.cif.
;
_cod_original_sg_symbol_H-M 'P 1 '
_cod_original_formula_sum 'C16 H19.00 N1 O3 S1'
_cod_database_code 1566046
_oxford_refine_reflns_threshold_expression I>-3.0\s(I)
_oxford_refine_ls_r_factor_all 0.0718
_oxford_refine_ls_wr_factor_all 0.1129
_oxford_hooft_y 0.09(4)
_oxford_bijvoet_difference 0.04(4)

loop_
_symmetry_equiv_pos_as_xyz
x,y,z

loop_
_atom_site_label
_atom_site_type_symbol
_atom_site_fract_x
_atom_site_fract_y
_atom_site_fract_z
_atom_site_U_iso_or_equiv
_atom_site_occupancy
_atom_site_adp_type
_atom_site_refinement_flags_posn
_atom_site_refinement_flags_adp
_atom_site_refinement_flags_occupancy
_atom_site_disorder_assembly
_atom_site_disorder_group
_atom_site_attached_hydrogens
S1 S 0.49967(13) 0.50009(12) 0.49998(7) 0.0364 1.0000 Uani . . . . . .
C2 C 0.5339(4) 0.3044(4) 0.5376(2) 0.0301 1.0000 Uani . . . . . .
C3 C 0.5617(4) 0.2923(4) 0.6452(2) 0.0249 1.0000 Uani . . . . . .
C4 C 0.5653(4) 0.4448(4) 0.7294(2) 0.0270 1.0000 Uani . . . . . .
O5 O 0.5200(4) 0.5760(3) 0.70838(17) 0.0498 1.0000 Uani . . . . . .
C6 C 0.6297(4) 0.4360(4) 0.8391(2) 0.0291 1.0000 Uani . . . . . .
C7 C 0.5997(4) 0.5870(3) 0.9208(2) 0.0256 1.0000 Uani . . . . . .
O8 O 0.6353(3) 0.5358(3) 1.02087(15) 0.0357 1.0000 Uani . . . . . .
C9 C 0.6016(5) 0.6616(4) 1.1076(2) 0.0365 1.0000 Uani . . . . . .
C10 C 0.7195(4) 0.8326(4) 1.1077(2) 0.0292 1.0000 Uani . . . . . .
N11 N 0.7020(3) 0.8815(3) 1.00421(17) 0.0282 1.0000 Uani . . . . . .
C12 C 0.7209(4) 0.7536(4) 0.9126(2) 0.0283 1.0000 Uani . . . . . .
C13 C 0.6207(4) 1.0187(4) 1.0023(2) 0.0281 1.0000 Uani . . . . . .
O14 O 0.5798(3) 1.0703(3) 0.92191(16) 0.0355 1.0000 Uani . . . . . .
C15 C 0.5917(4) 1.0969(4) 1.1145(2) 0.0362 1.0000 Uani . . . . . .
C16 C 0.6643(5) 0.9832(4) 1.1839(2) 0.0390 1.0000 Uani . . . . . .
C17 C 0.5884(4) 0.1344(4) 0.6725(2) 0.0294 1.0000 Uani . . . . . .
C18 C 0.5897(5) -0.0101(4) 0.5968(2) 0.0400 1.0000 Uani . . . . . .
C19 C 0.5659(5) 0.0045(4) 0.4922(3) 0.0487 1.0000 Uani . . . . . .
C20 C 0.5379(5) 0.1571(4) 0.4632(2) 0.0402 1.0000 Uani . . . . . .
C21 C 0.4904(5) 0.4496(5) 0.3575(3) 0.0481 1.0000 Uani . . . . . .
S22 S -0.00885(14) 0.37613(13) 1.40346(7) 0.0422 1.0000 Uani . . . . . .
C23 C -0.0097(5) 0.4288(5) 1.5446(3) 0.0524 1.0000 Uani . . . . . .
C24 C 0.0438(4) 0.5818(4) 1.3658(2) 0.0343 1.0000 Uani . . . . . .
C25 C 0.0720(4) 0.5970(4) 1.2584(2) 0.0282 1.0000 Uani . . . . . .
C26 C 0.0502(4) 0.4431(4) 1.1747(2) 0.0289 1.0000 Uani . . . . . .
O27 O 0.0079(4) 0.2981(3) 1.19691(18) 0.0488 1.0000 Uani . . . . . .
C28 C 0.0745(4) 0.4678(4) 1.0622(2) 0.0290 1.0000 Uani . . . . . .
C29 C 0.0493(4) 0.3010(4) 0.9845(2) 0.0275 1.0000 Uani . . . . . .
O30 O 0.0594(3) 0.3498(3) 0.88143(15) 0.0355 1.0000 Uani . . . . . .
C31 C 0.0231(5) 0.2007(4) 0.8005(2) 0.0392 1.0000 Uani . . . . . .
C32 C 0.1635(4) 0.0874(4) 0.8048(2) 0.0296 1.0000 Uani . . . . . .
N33 N 0.1718(3) 0.0481(3) 0.91071(18) 0.0265 1.0000 Uani . . . . . .
C34 C 0.1881(4) 0.1887(4) 0.9983(2) 0.0281 1.0000 Uani . . . . . .
C35 C 0.2027(4) -0.1114(4) 0.9153(2) 0.0292 1.0000 Uani . . . . . .
O36 O 0.2307(3) -0.1681(3) 0.99663(17) 0.0381 1.0000 Uani . . . . . .
C37 C 0.1988(4) -0.2080(4) 0.8036(2) 0.0392 1.0000 Uani . . . . . .
C38 C 0.1255(4) -0.0905(4) 0.7365(2) 0.0393 1.0000 Uani . . . . . .
C39 C 0.1181(4) 0.7610(4) 1.2317(2) 0.0314 1.0000 Uani . . . . . .
C40 C 0.1312(5) 0.9091(4) 1.3063(3) 0.0441 1.0000 Uani . . . . . .
C41 C 0.0992(6) 0.8914(5) 1.4093(3) 0.0581 1.0000 Uani . . . . . .
C42 C 0.0572(5) 0.7318(5) 1.4384(3) 0.0506 1.0000 Uani . . . . . .
H61 H 0.5653 0.3327 0.8584 0.0396 1.0000 Uiso . . . . . .
H62 H 0.7606 0.4281 0.8409 0.0391 1.0000 Uiso . . . . . .
H71 H 0.4730 0.6009 0.9196 0.0338 1.0000 Uiso . . . . . .
H92 H 0.4782 0.6846 1.1006 0.0446 1.0000 Uiso . . . . . .
H91 H 0.6221 0.6166 1.1739 0.0455 1.0000 Uiso . . . . . .
H101 H 0.8452 0.8190 1.1161 0.0357 1.0000 Uiso . . . . . .
H121 H 0.6932 0.7998 0.8465 0.0345 1.0000 Uiso . . . . . .
H122 H 0.8431 0.7299 0.9125 0.0342 1.0000 Uiso . . . . . .
H151 H 0.6664 1.2094 1.1277 0.0473 1.0000 Uiso . . . . . .
H152 H 0.4644 1.1014 1.1205 0.0468 1.0000 Uiso . . . . . .
H162 H 0.7670 1.0553 1.2258 0.0499 1.0000 Uiso . . . . . .
H161 H 0.5697 0.9415 1.2285 0.0495 1.0000 Uiso . . . . . .
H171 H 0.6114 0.1241 0.7458 0.0363 1.0000 Uiso . . . . . .
H181 H 0.6124 -0.1165 0.6169 0.0516 1.0000 Uiso . . . . . .
H191 H 0.5733 -0.0914 0.4386 0.0553 1.0000 Uiso . . . . . .
H201 H 0.5217 0.1645 0.3923 0.0451 1.0000 Uiso . . . . . .
H212 H 0.4795 0.5529 0.3294 0.0770 1.0000 Uiso . . . . . .
H211 H 0.3834 0.3677 0.3358 0.0777 1.0000 Uiso . . . . . .
H213 H 0.5963 0.4000 0.3365 0.0777 1.0000 Uiso . . . . . .
H231 H -0.0245 0.3236 1.5728 0.0751 1.0000 Uiso . . . . . .
H233 H -0.1010 0.4877 1.5678 0.0732 1.0000 Uiso . . . . . .
H232 H 0.0999 0.5047 1.5708 0.0739 1.0000 Uiso . . . . . .
H282 H -0.0114 0.5349 1.0399 0.0394 1.0000 Uiso . . . . . .
H281 H 0.1917 0.5314 1.0557 0.0392 1.0000 Uiso . . . . . .
H291 H -0.0687 0.2337 0.9875 0.0345 1.0000 Uiso . . . . . .
H311 H 0.0201 0.2397 0.7312 0.0470 1.0000 Uiso . . . . . .
H312 H -0.0906 0.1348 0.8127 0.0468 1.0000 Uiso . . . . . .
H321 H 0.2795 0.1557 0.7934 0.0369 1.0000 Uiso . . . . . .
H341 H 0.3033 0.2582 0.9962 0.0352 1.0000 Uiso . . . . . .
H342 H 0.1752 0.1378 1.0638 0.0349 1.0000 Uiso . . . . . .
H371 H 0.1211 -0.3210 0.7968 0.0482 1.0000 Uiso . . . . . .
H372 H 0.3197 -0.2250 0.7825 0.0468 1.0000 Uiso . . . . . .
H381 H 0.1846 -0.0911 0.6695 0.0490 1.0000 Uiso . . . . . .
H382 H 0.0028 -0.1283 0.7236 0.0500 1.0000 Uiso . . . . . .
H391 H 0.1412 0.7702 1.1610 0.0392 1.0000 Uiso . . . . . .
H401 H 0.1587 1.0204 1.2838 0.0537 1.0000 Uiso . . . . . .
H411 H 0.1062 0.9913 1.4605 0.0676 1.0000 Uiso . . . . . .
H421 H 0.0281 0.7276 1.5080 0.0571 1.0000 Uiso . . . . . .

loop_
_atom_site_aniso_label
_atom_site_aniso_U_11
_atom_site_aniso_U_22
_atom_site_aniso_U_33
_atom_site_aniso_U_23
_atom_site_aniso_U_13
_atom_site_aniso_U_12
S1 0.0515(5) 0.0354(5) 0.0251(4) 0.0085(3) -0.0006(3) 0.0126(4)
C2 0.0345(18) 0.0284(17) 0.0281(15) 0.0087(13) 0.0001(13) 0.0032(13)
C3 0.0240(16) 0.0267(16) 0.0243(14) 0.0053(12) 0.0017(11) 0.0042(11)
C4 0.0333(17) 0.0257(16) 0.0237(13) 0.0046(11) 0.0036(12) 0.0091(12)
O5 0.090(2) 0.0405(15) 0.0249(12) 0.0003(10) -0.0077(12) 0.0354(14)
C6 0.0410(18) 0.0216(15) 0.0250(14) 0.0045(11) -0.0007(12) 0.0049(12)
C7 0.0356(17) 0.0232(15) 0.0184(12) 0.0065(11) 0.0014(11) 0.0026(12)
O8 0.0637(15) 0.0235(11) 0.0219(10) 0.0081(8) 0.0002(10) 0.0085(10)
C9 0.058(2) 0.0297(18) 0.0219(14) 0.0081(13) 0.0042(14) 0.0030(15)
C10 0.0326(17) 0.0308(17) 0.0238(14) 0.0022(12) -0.0046(12) 0.0062(13)
N11 0.0411(15) 0.0223(13) 0.0211(11) 0.0044(10) 0.0025(10) 0.0039(11)
C12 0.0363(17) 0.0243(15) 0.0233(14) 0.0026(11) 0.0059(12) 0.0032(12)
C13 0.0291(16) 0.0234(16) 0.0292(15) 0.0040(12) -0.0011(12) -0.0032(12)
O14 0.0476(14) 0.0263(12) 0.0334(11) 0.0113(9) 0.0003(10) 0.0023(10)
C15 0.0404(19) 0.0321(18) 0.0351(16) -0.0002(13) -0.0028(14) 0.0088(14)
C16 0.052(2) 0.0357(19) 0.0260(15) -0.0023(13) -0.0035(14) 0.0056(15)
C17 0.0340(17) 0.0273(16) 0.0268(14) 0.0054(12) 0.0018(12) 0.0041(12)
C18 0.059(2) 0.0256(18) 0.0365(17) 0.0046(14) -0.0005(16) 0.0111(16)
C19 0.080(3) 0.032(2) 0.0330(18) -0.0033(15) 0.0005(19) 0.0116(19)
C20 0.060(2) 0.035(2) 0.0244(16) 0.0013(14) 0.0005(15) 0.0065(16)
C21 0.066(3) 0.058(3) 0.0268(18) 0.0161(17) 0.0011(17) 0.020(2)
S22 0.0519(6) 0.0457(6) 0.0284(4) 0.0128(4) 0.0041(4) -0.0004(4)
C23 0.053(3) 0.076(3) 0.0270(18) 0.0222(18) 0.0011(17) -0.005(2)
C24 0.0381(19) 0.038(2) 0.0247(15) 0.0041(14) -0.0007(14) -0.0001(14)
C25 0.0325(17) 0.0273(16) 0.0239(14) 0.0030(12) -0.0011(12) 0.0040(12)
C26 0.0292(16) 0.0330(18) 0.0239(14) 0.0049(12) 0.0010(12) 0.0030(13)
O27 0.0791(19) 0.0293(14) 0.0346(13) 0.0079(11) 0.0140(12) -0.0050(13)
C28 0.0341(17) 0.0291(17) 0.0246(14) 0.0049(12) -0.0014(12) 0.0074(12)
C29 0.0311(16) 0.0289(17) 0.0236(13) 0.0077(12) -0.0008(12) 0.0052(12)
O30 0.0545(15) 0.0346(13) 0.0220(10) 0.0093(9) -0.0005(9) 0.0166(10)
C31 0.049(2) 0.048(2) 0.0221(14) 0.0017(14) -0.0054(14) 0.0161(16)
C32 0.0358(18) 0.0311(17) 0.0223(13) 0.0040(12) 0.0014(12) 0.0066(13)
N33 0.0311(14) 0.0260(14) 0.0227(11) 0.0040(10) -0.0005(10) 0.0060(10)
C34 0.0342(17) 0.0275(16) 0.0235(13) 0.0062(12) -0.0023(12) 0.0055(12)
C35 0.0288(16) 0.0250(16) 0.0329(15) 0.0057(12) 0.0031(12) 0.0008(12)
O36 0.0499(14) 0.0282(12) 0.0388(13) 0.0129(10) 0.0039(10) 0.0065(10)
C37 0.040(2) 0.0359(19) 0.0395(18) -0.0008(15) 0.0050(15) 0.0065(15)
C38 0.042(2) 0.045(2) 0.0287(15) -0.0046(14) 0.0005(14) 0.0111(15)
C39 0.0312(17) 0.0303(17) 0.0310(15) 0.0020(13) -0.0065(13) 0.0036(13)
C40 0.057(2) 0.033(2) 0.0402(19) 0.0040(15) -0.0041(16) 0.0029(16)
C41 0.089(3) 0.042(2) 0.0340(19) -0.0094(17) -0.001(2) -0.002(2)
C42 0.067(3) 0.051(2) 0.0281(17) -0.0006(16) 0.0025(17) -0.001(2)

loop_
_atom_type_symbol
_atom_type_scat_dispersion_real
_atom_type_scat_dispersion_imag
_atom_type_scat_Cromer_Mann_a1
_atom_type_scat_Cromer_Mann_b1
_atom_type_scat_Cromer_Mann_a2
_atom_type_scat_Cromer_Mann_b2
_atom_type_scat_Cromer_Mann_a3
_atom_type_scat_Cromer_Mann_b3
_atom_type_scat_Cromer_Mann_a4
_atom_type_scat_Cromer_Mann_b4
_atom_type_scat_Cromer_Mann_c
_atom_type_scat_source
C 0.0033 0.0016 2.3100 20.8439 1.0200 10.2075 1.5886 0.5687 0.8650 51.6512 0.2156 'International Tables Vol C 4.2.6.8 and 6.1.1.4'
H 0.0000 0.0000 0.4930 10.5109 0.3229 26.1257 0.1402 3.1424 0.0408 57.7998 0.0030 'International Tables Vol C 4.2.6.8 and 6.1.1.4'
N 0.0061 0.0033 12.2126 0.0057 3.1322 9.8933 2.0125 28.9975 1.1663 0.5826 -11.5290 'International Tables Vol C 4.2.6.8 and 6.1.1.4'
O 0.0106 0.0060 3.0485 13.2771 2.2868 5.7011 1.5463 0.3239 0.8670 32.9089 0.2508 'International Tables Vol C 4.2.6.8 and 6.1.1.4'
S 0.1246 0.1234 6.9053 1.4679 5.2034 22.2151 1.4379 0.2536 1.5863 56.1720 0.8669 'International Tables Vol C 4.2.6.8 and 6.1.1.4'

loop_
_geom_angle_atom_site_label_1
_geom_angle_site_symmetry_1
_geom_angle_atom_site_label_2
_geom_angle_site_symmetry_2
_geom_angle_atom_site_label_3
_geom_angle_site_symmetry_3
_geom_angle
_geom_angle_publ_flag
C2 . S1 . C21 . 102.69(16) yes
S1 . C2 . C3 . 120.8(2) yes
S1 . C2 . C20 . 121.5(2) yes
C3 . C2 . C20 . 117.7(3) yes
C2 . C3 . C4 . 121.1(3) yes
C2 . C3 . C17 . 119.4(3) yes
C4 . C3 . C17 . 119.5(2) yes
C3 . C4 . O5 . 119.9(3) yes
C3 . C4 . C6 . 119.2(3) yes
O5 . C4 . C6 . 120.9(3) yes
C4 . C6 . C7 . 114.0(2) yes
C4 . C6 . H61 . 107.0 no
C7 . C6 . H61 . 108.1 no
C4 . C6 . H62 . 110.8 no
C7 . C6 . H62 . 108.3 no
H61 . C6 . H62 . 108.5 no
C6 . C7 . O8 . 104.7(2) yes
C6 . C7 . C12 . 113.9(2) yes
O8 . C7 . C12 . 109.1(2) yes
C6 . C7 . H71 . 110.5 no
O8 . C7 . H71 . 106.3 no
C12 . C7 . H71 . 111.8 no
C7 . O8 . C9 . 111.7(2) yes
O8 . C9 . C10 . 111.4(2) yes
O8 . C9 . H92 . 109.6 no
C10 . C9 . H92 . 105.6 no
O8 . C9 . H91 . 108.0 no
C10 . C9 . H91 . 110.4 no
H92 . C9 . H91 . 111.8 no
C9 . C10 . N11 . 108.2(2) yes
C9 . C10 . C16 . 114.0(3) yes
N11 . C10 . C16 . 104.0(2) yes
C9 . C10 . H101 . 109.7 no
N11 . C10 . H101 . 105.7 no
C16 . C10 . H101 . 114.6 no
C10 . N11 . C12 . 117.6(2) yes
C10 . N11 . C13 . 115.0(2) yes
C12 . N11 . C13 . 124.5(2) yes
C7 . C12 . N11 . 109.3(2) yes
C7 . C12 . H121 . 111.8 no
N11 . C12 . H121 . 109.2 no
C7 . C12 . H122 . 107.5 no
N11 . C12 . H122 . 108.9 no
H121 . C12 . H122 . 110.2 no
N11 . C13 . O14 . 124.6(3) yes
N11 . C13 . C15 . 108.5(2) yes
O14 . C13 . C15 . 126.9(3) yes
C13 . C15 . C16 . 105.8(2) yes
C13 . C15 . H151 . 106.5 no
C16 . C15 . H151 . 107.7 no
C13 . C15 . H152 . 107.6 no
C16 . C15 . H152 . 114.8 no
H151 . C15 . H152 . 113.8 no
C10 . C16 . C15 . 105.9(2) yes
C10 . C16 . H162 . 112.0 no
C15 . C16 . H162 . 107.0 no
C10 . C16 . H161 . 111.0 no
C15 . C16 . H161 . 108.4 no
H162 . C16 . H161 . 112.2 no
C3 . C17 . C18 . 121.5(3) yes
C3 . C17 . H171 . 120.8 no
C18 . C17 . H171 . 117.7 no
C17 . C18 . C19 . 118.4(3) yes
C17 . C18 . H181 . 120.4 no
C19 . C18 . H181 . 121.1 no
C18 . C19 . C20 . 121.3(3) yes
C18 . C19 . H191 . 119.8 no
C20 . C19 . H191 . 118.8 no
C2 . C20 . C19 . 121.6(3) yes
C2 . C20 . H201 . 118.2 no
C19 . C20 . H201 . 120.2 no
S1 . C21 . H212 . 108.7 no
S1 . C21 . H211 . 108.1 no
H212 . C21 . H211 . 107.0 no
S1 . C21 . H213 . 107.4 no
H212 . C21 . H213 . 114.3 no
H211 . C21 . H213 . 111.2 no
C23 . S22 . C24 . 102.26(17) yes
S22 . C23 . H231 . 108.2 no
S22 . C23 . H233 . 112.9 no
H231 . C23 . H233 . 107.9 no
S22 . C23 . H232 . 109.6 no
H231 . C23 . H232 . 112.1 no
H233 . C23 . H232 . 106.2 no
S22 . C24 . C25 . 120.4(2) yes
S22 . C24 . C42 . 121.7(3) yes
C25 . C24 . C42 . 118.0(3) yes
C24 . C25 . C26 . 121.4(3) yes
C24 . C25 . C39 . 119.0(3) yes
C26 . C25 . C39 . 119.6(3) yes
C25 . C26 . O27 . 120.3(3) yes
C25 . C26 . C28 . 119.0(3) yes
O27 . C26 . C28 . 120.6(3) yes
C26 . C28 . C29 . 113.9(2) yes
C26 . C28 . H282 . 111.0 no
C29 . C28 . H282 . 105.8 no
C26 . C28 . H281 . 109.3 no
C29 . C28 . H281 . 109.2 no
H282 . C28 . H281 . 107.5 no
C28 . C29 . O30 . 106.1(2) yes
C28 . C29 . C34 . 113.3(2) yes
O30 . C29 . C34 . 109.8(2) yes
C28 . C29 . H291 . 111.8 no
O30 . C29 . H291 . 106.5 no
C34 . C29 . H291 . 109.2 no
C29 . O30 . C31 . 110.9(2) yes
O30 . C31 . C32 . 110.2(3) yes
O30 . C31 . H311 . 108.6 no
C32 . C31 . H311 . 110.7 no
O30 . C31 . H312 . 108.6 no
C32 . C31 . H312 . 108.3 no
H311 . C31 . H312 . 110.3 no
C31 . C32 . N33 . 107.8(2) yes
C31 . C32 . C38 . 116.1(3) yes
N33 . C32 . C38 . 103.1(2) yes
C31 . C32 . H321 . 108.1 no
N33 . C32 . H321 . 106.9 no
C38 . C32 . H321 . 114.3 no
C32 . N33 . C34 . 118.5(2) yes
C32 . N33 . C35 . 114.2(2) yes
C34 . N33 . C35 . 125.6(2) yes
C29 . C34 . N33 . 109.3(2) yes
C29 . C34 . H341 . 107.7 no
N33 . C34 . H341 . 107.6 no
C29 . C34 . H342 . 112.8 no
N33 . C34 . H342 . 107.6 no
H341 . C34 . H342 . 111.8 no
N33 . C35 . O36 . 125.5(3) yes
N33 . C35 . C37 . 108.0(3) yes
O36 . C35 . C37 . 126.5(3) yes
C35 . C37 . C38 . 104.3(2) yes
C35 . C37 . H371 . 110.7 no
C38 . C37 . H371 . 111.0 no
C35 . C37 . H372 . 110.7 no
C38 . C37 . H372 . 110.4 no
H371 . C37 . H372 . 109.6 no
C37 . C38 . C32 . 103.9(2) yes
C37 . C38 . H381 . 111.4 no
C32 . C38 . H381 . 111.3 no
C37 . C38 . H382 . 109.1 no
C32 . C38 . H382 . 111.6 no
H381 . C38 . H382 . 109.5 no
C25 . C39 . C40 . 121.7(3) yes
C25 . C39 . H391 . 118.7 no
C40 . C39 . H391 . 119.6 no
C39 . C40 . C41 . 118.3(3) yes
C39 . C40 . H401 . 119.1 no
C41 . C40 . H401 . 122.6 no
C40 . C41 . C42 . 121.3(3) yes
C40 . C41 . H411 . 119.0 no
C42 . C41 . H411 . 119.7 no
C24 . C42 . C41 . 121.7(3) yes
C24 . C42 . H421 . 120.5 no
C41 . C42 . H421 . 117.6 no

loop_
_geom_bond_atom_site_label_1
_geom_bond_site_symmetry_1
_geom_bond_atom_site_label_2
_geom_bond_site_symmetry_2
_geom_bond_distance
_geom_bond_publ_flag
S1 . C2 . 1.762(3) yes
S1 . C21 . 1.814(3) yes
C2 . C3 . 1.422(4) yes
C2 . C20 . 1.397(4) yes
C3 . C4 . 1.491(4) yes
C3 . C17 . 1.404(4) yes
C4 . O5 . 1.221(4) yes
C4 . C6 . 1.508(4) yes
C6 . C7 . 1.516(4) yes
C6 . H61 . 0.960 no
C6 . H62 . 1.015 no
C7 . O8 . 1.449(3) yes
C7 . C12 . 1.514(4) yes
C7 . H71 . 0.994 no
O8 . C9 . 1.433(3) yes
C9 . C10 . 1.511(4) yes
C9 . H92 . 0.997 no
C9 . H91 . 0.998 no
C10 . N11 . 1.459(3) yes
C10 . C16 . 1.543(4) yes
C10 . H101 . 0.992 no
N11 . C12 . 1.456(3) yes
N11 . C13 . 1.345(4) yes
C12 . H121 . 1.014 no
C12 . H122 . 0.984 no
C13 . O14 . 1.230(3) yes
C13 . C15 . 1.514(4) yes
C15 . C16 . 1.528(4) yes
C15 . H151 . 0.973 no
C15 . H152 . 0.985 no
C16 . H162 . 0.993 no
C16 . H161 . 0.980 no
C17 . C18 . 1.387(4) yes
C17 . H171 . 0.978 no
C18 . C19 . 1.384(4) yes
C18 . H181 . 0.966 no
C19 . C20 . 1.376(5) yes
C19 . H191 . 0.955 no
C20 . H201 . 0.933 no
C21 . H212 . 0.966 no
C21 . H211 . 0.971 no
C21 . H213 . 0.980 no
S22 . C23 . 1.801(3) yes
S22 . C24 . 1.771(3) yes
C23 . H231 . 0.958 no
C23 . H233 . 0.930 no
C23 . H232 . 0.975 no
C24 . C25 . 1.424(4) yes
C24 . C42 . 1.384(4) yes
C25 . C26 . 1.485(4) yes
C25 . C39 . 1.397(4) yes
C26 . O27 . 1.229(4) yes
C26 . C28 . 1.504(4) yes
C28 . C29 . 1.516(4) yes
C28 . H282 . 0.979 no
C28 . H281 . 0.970 no
C29 . O30 . 1.442(3) yes
C29 . C34 . 1.521(4) yes
C29 . H291 . 0.980 no
O30 . C31 . 1.439(4) yes
C31 . C32 . 1.516(4) yes
C31 . H311 . 0.993 no
C31 . H312 . 0.971 no
C32 . N33 . 1.452(3) yes
C32 . C38 . 1.527(4) yes
C32 . H321 . 0.992 no
N33 . C34 . 1.447(4) yes
N33 . C35 . 1.340(4) yes
C34 . H341 . 0.968 no
C34 . H342 . 0.992 no
C35 . O36 . 1.235(3) yes
C35 . C37 . 1.518(4) yes
C37 . C38 . 1.534(5) yes
C37 . H371 . 0.988 no
C37 . H372 . 0.992 no
C38 . H381 . 0.980 no
C38 . H382 . 0.944 no
C39 . C40 . 1.387(4) yes
C39 . H391 . 0.943 no
C40 . C41 . 1.379(5) yes
C40 . H401 . 0.970 no
C41 . C42 . 1.375(5) yes
C41 . H411 . 0.944 no
C42 . H421 . 0.932 no

loop_
_geom_hbond_atom_site_label_D
_geom_hbond_site_symmetry_D
_geom_hbond_atom_site_label_H
_geom_hbond_site_symmetry_H
_geom_hbond_atom_site_label_A
_geom_hbond_site_symmetry_A
_geom_hbond_angle_DHA
_geom_hbond_distance_DH
_geom_hbond_distance_HA
_geom_hbond_distance_DA
_geom_hbond_publ_flag
C6 . H61 . O14 1_545 147 0.96 2.38 3.230(4) yes
C6 . H62 . O30 1_655 164 1.02 2.54 3.521(4) yes
C16 . H162 . O27 1_665 136 0.99 2.53 3.318(4) yes
C17 . H171 . O14 1_545 164 0.98 2.38 3.334(4) yes
C37 . H372 . O5 1_545 148 0.99 2.47 3.356(4) yes
C39 . H391 . O36 1_565 171 0.94 2.34 3.272(4) yes
